data_3000476
loop_
_publ_author_name
'Deka, Poonam'
'Jaiswal, Shilpi'
'Sarma, Parishmita'
'Bora, Debajit'
'Nakane, Takanori'
'Kawamoto, Akihiro'
'Kurisu, Genji'
'Mahanta, Sanjeev Pran'
'Patra, Abhijit'
'Ichiyanagi, Kouhei'
'Sasaki, Toshiyuki'
'Thakuria, Ranjit'

_publ_section_title
;
 Analysis of Solid-State Emission of the p-Bis(2,2-dicyanovinyl)benzene
 Analogue through Combined X-ray, Synchrotron, and Microcrystal Electron
 Diffraction
;
_journal_name_full 'Crystal Growth & Design'
_journal_page_first 7222
_journal_page_last 7234
_journal_paper_doi 10.1021/acs.cgd.4c00856
_journal_volume 24
_journal_year 2024
_chemical_formula_moiety '2(O), C20 H10 N4'
_chemical_formula_sum 'C20 H10 N4 O2'
_chemical_formula_weight 338.32
_space_group_crystal_system monoclinic
_space_group_IT_number 4
_space_group_name_Hall 'P 2yb'
_space_group_name_H-M_alt 'P 1 21 1'
_atom_sites_solution_hydrogens geom
_atom_sites_solution_primary dual
_audit_creation_date 2024-01-09
_audit_creation_method
;
Olex2 1.5
(compiled 2022.04.07 svn.rca3783a0 for OlexSys, GUI svn.r6498)
;
_cell_angle_alpha 90
_cell_angle_beta 92.318(5)
_cell_angle_gamma 90
_cell_formula_units_Z 4
_cell_length_a 3.7388(2)
_cell_length_b 11.9046(5)
_cell_length_c 40.4205(19)
_cell_measurement_reflns_used 5277
_cell_measurement_temperature 100(2)
_cell_measurement_theta_max 33.0770
_cell_measurement_theta_min 2.2590
_cell_volume 1797.60(15)
_computing_cell_refinement 'CrysAlisPro 1.171.40.53 (Rigaku OD, 2019)'
_computing_data_collection 'CrysAlisPro 1.171.40.53 (Rigaku OD, 2019)'
_computing_data_reduction 'CrysAlisPro 1.171.40.53 (Rigaku OD, 2019)'
_computing_molecular_graphics 'Olex2 1.5 (Dolomanov et al., 2009)'
_computing_publication_material 'Olex2 1.5 (Dolomanov et al., 2009)'
_computing_structure_refinement 'SHELXL 2018/3 (Sheldrick, 2015)'
_computing_structure_solution 'SHELXT  (Sheldrick, 2015)'
_diffrn_ambient_temperature 100
_diffrn_detector 'Dectris Eiger X 1M'
_diffrn_detector_area_resol_mean 13.3333
_diffrn_measured_fraction_theta_full 0.999
_diffrn_measured_fraction_theta_max 0.999
_diffrn_measurement_details
;
List of Runs (angles in degrees, time in seconds):

  # Type    Start    End  Width  t~exp~   \w     \q     \k     \f   Frames
--------------------------------------------------------------------------
  1  \w    -90.00  89.80   0.20    2.50    --   25.00  45.00   0.00  899
  2  \w    -90.00  89.80   0.20    2.50    --   25.00  45.00  90.00  899
  3  \w    -90.00  89.80   0.20    2.50    --   25.00  45.00 180.00  899
  4  \w    -90.00  89.80   0.20    2.50    --   25.00  45.00 270.00  899
;
_diffrn_measurement_device 'abstract diffractometer'
_diffrn_measurement_device_type 'esperanto-CrysAlisPro-abstract goniometer imported esperanto images'
_diffrn_measurement_method '\w scans'
_diffrn_orient_matrix_type 'CrysAlisPro convention (1999,Acta A55,543-557)'
_diffrn_orient_matrix_UB_11 0.1314402000
_diffrn_orient_matrix_UB_12 -0.0199465000
_diffrn_orient_matrix_UB_13 0.0153815000
_diffrn_orient_matrix_UB_21 -0.1498829000
_diffrn_orient_matrix_UB_22 0.0186689000
_diffrn_orient_matrix_UB_23 0.0128915000
_diffrn_orient_matrix_UB_31 -0.0865522000
_diffrn_orient_matrix_UB_32 -0.0625306000
_diffrn_orient_matrix_UB_33 -0.0010752000
_diffrn_radiation_monochromator 'Si(111) Channel Cut'
_diffrn_radiation_probe x-ray
_diffrn_radiation_type Synchrotron
_diffrn_radiation_wavelength 0.812
_diffrn_reflns_av_unetI/netI 0.0669
_diffrn_reflns_Laue_measured_fraction_full 0.999
_diffrn_reflns_Laue_measured_fraction_max 0.999
_diffrn_reflns_limit_h_max 4
_diffrn_reflns_limit_h_min -4
_diffrn_reflns_limit_k_max 14
_diffrn_reflns_limit_k_min -14
_diffrn_reflns_limit_l_max 50
_diffrn_reflns_limit_l_min -50
_diffrn_reflns_number 8407
_diffrn_reflns_point_group_measured_fraction_full 0.968
_diffrn_reflns_point_group_measured_fraction_max 0.961
_diffrn_reflns_theta_full 29.157
_diffrn_reflns_theta_max 30.486
_diffrn_reflns_theta_min 1.728
_diffrn_source 'Synchrotron radiation SPring-8 BL40XU'
_exptl_absorpt_coefficient_mu 0.116
_exptl_absorpt_correction_T_max 1.00000
_exptl_absorpt_correction_T_min 0.35037
_exptl_absorpt_correction_type multi-scan
_exptl_absorpt_process_details
;
CrysAlisPro 1.171.40.53 (Rigaku Oxford Diffraction, 2019)
Empirical absorption correction using spherical harmonics,
 implemented in SCALE3 ABSPACK scaling algorithm.
;
_exptl_crystal_colour yellow
_exptl_crystal_density_diffrn 1.250
_exptl_crystal_description plate
_exptl_crystal_F_000 696
_refine_diff_density_max 0.666
_refine_diff_density_min -0.655
_refine_diff_density_rms 0.198
_refine_ls_abs_structure_details
;
 Flack x determined using 1274 quotients [(I+)-(I-)]/[(I+)+(I-)]
 (Parsons, Flack and Wagner, Acta Cryst. B69 (2013) 249-259).
;
_refine_ls_abs_structure_Flack 10.0(10)
_refine_ls_extinction_coef 0.055(15)
_refine_ls_extinction_expression Fc^*^=kFc[1+0.001xFc^2^\l^3^/sin(2\q)]^-1/4^
_refine_ls_extinction_method 'SHELXL-2018/3 (Sheldrick 2018)'
_refine_ls_goodness_of_fit_ref 1.667
_refine_ls_hydrogen_treatment mixed
_refine_ls_matrix_type full
_refine_ls_number_parameters 353
_refine_ls_number_reflns 8407
_refine_ls_number_restraints 485
_refine_ls_restrained_S_all 1.639
_refine_ls_R_factor_all 0.2474
_refine_ls_shift/su_max 0.001
_refine_ls_shift/su_mean 0.000
_refine_ls_structure_factor_coef Fsqd
_refine_ls_weighting_details 'w=1/[\s^2^(Fo^2^)+(0.2000P)^2^] where P=(Fo^2^+2Fc^2^)/3'
_refine_ls_weighting_scheme calc
_refine_ls_wR_factor_gt 0.4468
_reflns_Friedel_coverage 0.833
_reflns_Friedel_fraction_full 0.933
_reflns_Friedel_fraction_max 0.919
_reflns_number_gt 4134
_reflns_number_total 8407
_reflns_threshold_expression 'I > 2\s(I)'
_twin_special_details
;
Component 2 rotated by -179.9363\% 
 around [0.92 0.00 -0.38] (reciprocal) or [1.00 0.00 0.00] (direct)
;
_cod_data_source_file bp-1_twin.cif
_cod_data_source_block bp-1_twin
_cod_depositor_comments 'Releasing structure 3000476 into public domain as published material.'
_cod_database_code 3000476
_shelx_shelxl_version_number 2018/3
_chemical_oxdiff_formula C20H20N8
_shelx_space_group_comment
;
The symmetry employed for this shelxl refinement is uniquely defined
by the following loop, which should always be used as a source of
symmetry information in preference to the above space-group names.
They are only intended as comments.
;
_olex2_refinement_description
;
1. Twinned data refinement
 Scales: 0.643(6)
 0.357(6)
2. Fixed Uiso
 At 1.2 times of:
  All C(H) groups
3. Uiso/Uaniso restraints and constraints
N007 \\sim C26 \\sim H20 \\sim C27 \\sim C00M \\sim H25 \\sim H00O \\sim C20
\\sim H00Q \\sim C011 \\sim O4 \\sim O3 \\sim C00H \\sim N00X \\sim N005 \\sim
O5 \\sim H00U \\sim C00Z \\sim C014 \\sim C00V \\sim C013 \\sim N00I \\sim C00A
\\sim O1 \\sim O2 \\sim C001 \\sim H00M \\sim C00S \\sim C21 \\sim C00J \\sim
C00T \\sim C22 \\sim C00R \\sim C00O \\sim H23 \\sim H24 \\sim H21 \\sim C00K
\\sim C00N \\sim C00W \\sim C012 \\sim C00Q \\sim H010 \\sim O6 \\sim N00P:
within 2A with sigma of 0.01 and sigma for terminal atoms of 0.01 within 2A
Uanis(C22) \\sim Ueq, Uanis(C00O) \\sim Ueq, Uanis(C001) \\sim Ueq, Uanis(C00S)
\\sim Ueq, Uanis(C21) \\sim Ueq, Uanis(C00J) \\sim Ueq, Uanis(C00T) \\sim Ueq,
Uanis(C00R) \\sim Ueq, Uanis(C00K) \\sim Ueq, Uanis(C00N) \\sim Ueq,
Uanis(C00W) \\sim Ueq, Uanis(C012) \\sim Ueq, Uanis(C00Q) \\sim Ueq,
Uanis(N00P) \\sim Ueq, Uanis(C011) \\sim Ueq, Uanis(N007) \\sim Ueq, Uanis(C26)
\\sim Ueq, Uanis(C27) \\sim Ueq, Uanis(C00M) \\sim Ueq, Uanis(C20) \\sim Ueq,
Uanis(C00H) \\sim Ueq, Uanis(N00X) \\sim Ueq, Uanis(N005) \\sim Ueq,
Uanis(C00Z) \\sim Ueq, Uanis(C014) \\sim Ueq, Uanis(C00V) \\sim Ueq,
Uanis(C013) \\sim Ueq, Uanis(N00I) \\sim Ueq, Uanis(C00A) \\sim Ueq: with sigma
of 0.01 and sigma for terminal atoms of 0.005
Uanis(C25) \\sim Ueq: with sigma of 0.005 and sigma for terminal atoms of 0.005
Uanis(C014) \\sim Ueq: with sigma of 0.001 and sigma for terminal atoms of 0.001
Uanis(C00Y) = Uanis(C018) = Uanis(C003) = Uanis(C001) = Uanis(C00T) =
Uanis(C00A) = Uanis(C01C) = Uanis(C014) = Uanis(C01B) = Uanis(C00Z) =
Uanis(C00S) = Uanis(C00L)
Uanis(C00M) = Uanis(C22) = Uanis(C20) = Uanis(C21) = Uanis(C00W) = Uanis(C00N)
Uanis(C25) = Uanis(C00J) = Uanis(C00K) = Uanis(C00U) = Uanis(C015) =
Uanis(C00R) = Uanis(C010) = Uanis(C00V) = Uanis(C26) = Uanis(C00Q) =
Uanis(C011) = Uanis(C012)
4. Rigid body (RIGU) restrains
 H00O, N007, C26, H20, C27, C00M, H25, C20, H00Q, C011, O4, O3, C00H, N00X,
 N005, O5, H00U, C00Z, C014, C00V, C013, N00I, C00A, C012, O1, O2, C001, H00M,
 C00S, C21, C00J, C00T, C22, C00R, C00O, H23, H24, H21, C00K, C00N, C00W, C00Q,
 H010, O6, N00P
 with sigma for 1-2 distances of 0.005 and sigma for 1-3 distances of 0.005
5. Others
 1*[Sof(O2)]+1*[Sof(O4)]+1*[Sof(O6)]+1*[Sof(O9)]+1*[Sof(O11)]+1*[Sof(O13)]+1*
 [Sof(O14)]=2 with esd of 0.001
 1*[Sof(O1)]+1*[Sof(O3)]+1*[Sof(O5)]+1*[Sof(O7)]+1*[Sof(O8)]+1*[Sof(O10)]+1*
 [Sof(O12)]=2 with esd of 0.001
6.a Aromatic/amide H refined with riding coordinates:
 C27(H27), C24(H24), C26(H26), C21(H21), C23(H23), C20(H20), C25(H25),
 C00H(H00H), C00J(H00J), C00M(H00M), C00N(H00N), C00O(H00O), C00Q(H00Q),
 C00R(H00R), C00U(H00U), C010(H010), C012(H012), C016(H016), C017(H017),
 C01A(H01A)
;
_olex2_submission_special_instructions 'No special instructions were received'
_oxdiff_exptl_absorpt_empirical_details
;
Empirical correction (ABSPACK) includes:
- Absorption correction using spherical harmonics
- Frame scaling
;
_oxdiff_exptl_absorpt_empirical_full_max 4.920
_oxdiff_exptl_absorpt_empirical_full_min 0.241
_oxdiff_twin_integration_method simultaneous
_oxdiff_twin_items 2

loop_
_space_group_symop_operation_xyz
'x, y, z'
'-x, y+1/2, -z'

loop_
_atom_site_label
_atom_site_type_symbol
_atom_site_fract_x
_atom_site_fract_y
_atom_site_fract_z
_atom_site_U_iso_or_equiv
_atom_site_adp_type
_atom_site_occupancy
_atom_site_site_symmetry_order
_atom_site_calc_flag
_atom_site_refinement_flags_posn
_atom_site_refinement_flags_adp
_atom_site_refinement_flags_occupancy
_atom_site_disorder_assembly
_atom_site_disorder_group
O1 O 0.590(17) -0.687(5) -0.8689(16) 0.060(16) Uiso 0.26(3) 1 d . U P A 1
O2 O -0.32(2) -1.225(8) -0.633(2) 0.079(16) Uiso 0.22(4) 1 d . U P B 2
O3 O -0.18(2) -0.694(7) -0.841(2) 0.051(17) Uiso 0.15(2) 1 d . U P C 3
O4 O -0.645(17) -1.213(6) -0.6358(16) 0.070(15) Uiso 0.26(3) 1 d . U P D 4
O5 O 0.067(18) -0.711(5) -0.8647(15) 0.056(14) Uiso 0.25(3) 1 d . U P E 5
O6 O -0.36(2) -1.197(7) -0.652(2) 0.074(16) Uiso 0.21(3) 1 d . U P F 6
C001 C 0.795(4) -0.1570(16) -1.0138(4) 0.0321(9) Uani 1 1 d . U . . .
C22 C -1.045(4) -0.6582(14) -0.5441(5) 0.0288(15) Uani 1 1 d . U . . .
C003 C 0.011(4) -0.2312(16) -0.7277(5) 0.0321(9) Uani 1 1 d . . . . .
C27 C 0.628(4) -0.1105(15) -0.9873(4) 0.029(3) Uani 1 1 d . U . . .
H27 H 0.561715 -0.035651 -0.990166 0.035 Uiso 1 1 calc R U . . .
N005 N -1.502(4) -0.8648(14) -0.4822(4) 0.039(4) Uani 1 1 d . U . . .
N006 N 1.007(4) -0.3642(13) -1.0179(4) 0.044(4) Uani 1 1 d . . . . .
N007 N -1.466(4) -0.5382(13) -0.4356(4) 0.044(4) Uani 1 1 d . U . . .
C24 C -0.684(4) -0.7373(14) -0.6991(5) 0.030(4) Uani 1 1 d . . . . .
H24 H -0.699198 -0.688344 -0.717056 0.01(4) Uiso 1 1 calc R . . . .
N009 N 0.083(5) -0.1382(13) -0.7210(4) 0.052(5) Uani 1 1 d . . . . .
C00A C 0.914(4) -0.2725(17) -1.0163(4) 0.0321(9) Uani 1 1 d . U . . .
C26 C 0.320(4) -0.1190(15) -0.9017(5) 0.0301(13) Uani 1 1 d . U . . .
H26 H 0.235351 -0.067251 -0.886639 0.036 Uiso 1 1 calc R U . . .
C21 C -0.998(4) -0.8085(15) -0.5844(4) 0.0288(15) Uani 1 1 d . U . . .
H21 H -1.026709 -0.883852 -0.590010 0.028(9) Uiso 1 1 calc R U . . .
C23 C -0.539(5) -0.9183(14) -0.6757(4) 0.033(4) Uani 1 1 d . . . . .
H23 H -0.451880 -0.990955 -0.677954 0.07(7) Uiso 1 1 calc R . . . .
C20 C -1.089(4) -0.7712(15) -0.5531(4) 0.0288(15) Uani 1 1 d . U . . .
H20 H -1.180111 -0.821873 -0.538101 0.028(9) Uiso 1 1 calc R U . . .
C25 C 0.138(4) -0.3840(14) -0.8548(4) 0.0301(13) Uani 1 1 d . U . . .
H25 H 0.130664 -0.433909 -0.872542 0.02(4) Uiso 1 1 calc R . . . .
N00G N -0.157(4) -0.9572(13) -0.8134(4) 0.048(5) Uani 1 1 d . . . . .
C00H C -1.134(4) -0.6106(15) -0.5120(4) 0.031(3) Uani 1 1 d . U . . .
H00H H -1.071443 -0.535618 -0.508981 0.037 Uiso 1 1 calc R U . . .
N00I N 0.963(4) -0.0384(12) -1.0644(4) 0.040(4) Uani 1 1 d . U . . .
C00J C 0.283(4) -0.2013(15) -0.8318(4) 0.0301(13) Uani 1 1 d . U . . .
H00J H 0.364961 -0.128177 -0.834339 0.036 Uiso 1 1 calc R U . . .
C00K C 0.259(4) -0.2726(15) -0.8592(4) 0.0301(13) Uani 1 1 d . U . . .
C00L C -1.376(4) -0.5901(15) -0.4578(5) 0.0321(9) Uani 1 1 d . . . . .
C00M C -0.897(4) -0.5845(14) -0.5675(4) 0.0288(15) Uani 1 1 d . U . . .
H00M H -0.853831 -0.510134 -0.561554 0.031(9) Uiso 1 1 calc R U . . .
C00N C -0.813(4) -0.6195(14) -0.5988(4) 0.0288(15) Uani 1 1 d . U . . .
H00N H -0.725301 -0.568870 -0.613968 0.035 Uiso 1 1 calc R U . . .
C00O C -0.647(4) -0.8843(13) -0.6449(4) 0.028(3) Uani 1 1 d . U . . .
H00O H -0.641634 -0.934306 -0.627235 0.028(9) Uiso 1 1 calc R U . . .
N00P N -0.582(4) -0.6391(14) -0.7790(4) 0.045(4) Uani 1 1 d . U . . .
C00Q C 0.406(4) -0.0842(14) -0.9329(4) 0.0301(13) Uani 1 1 d . U . . .
H00Q H 0.374932 -0.009130 -0.938729 0.032(9) Uiso 1 1 calc R U . . .
C00R C 0.033(4) -0.4181(15) -0.8243(4) 0.0301(13) Uani 1 1 d . U . . .
H00R H -0.056661 -0.490431 -0.822111 0.036 Uiso 1 1 calc R U . . .
C00S C -1.293(4) -0.6581(15) -0.4861(4) 0.0321(9) Uani 1 1 d . U . . .
C00T C 0.882(4) -0.0908(16) -1.0422(5) 0.0321(9) Uani 1 1 d . U . . .
C00U C 0.186(4) -0.2372(15) -0.8009(5) 0.0301(13) Uani 1 1 d . . . . .
H00U H 0.207402 -0.188974 -0.782812 0.01(4) Uiso 1 1 calc R . . . .
C00V C 0.359(4) -0.2336(14) -0.8924(4) 0.0301(13) Uani 1 1 d . U . . .
C00W C -0.864(4) -0.7335(14) -0.6074(4) 0.0288(15) Uani 1 1 d . U . . .
N00X N -0.342(4) -0.4555(15) -0.6864(4) 0.049(5) Uani 1 1 d . U . . .
C00Y C -0.085(4) -0.3439(15) -0.7359(4) 0.0321(9) Uani 1 1 d . . . . .
C00Z C -1.403(4) -0.7727(17) -0.4839(4) 0.0321(9) Uani 1 1 d . U . . .
C010 C 0.499(4) -0.3084(15) -0.9159(4) 0.0301(13) Uani 1 1 d . . . . .
H010 H 0.533772 -0.383355 -0.910146 0.03(4) Uiso 1 1 calc R . . . .
C011 C 0.537(4) -0.1583(14) -0.9558(5) 0.0301(13) Uani 1 1 d . U . . .
C012 C 0.584(4) -0.2727(15) -0.9471(4) 0.0301(13) Uani 1 1 d . U . . .
H012 H 0.672702 -0.323424 -0.962212 0.036 Uiso 1 1 calc R U . . .
C013 C -0.555(4) -0.8488(15) -0.7032(5) 0.029(3) Uani 1 1 d . U . . .
C014 C -0.498(4) -0.7322(17) -0.7722(5) 0.0321(9) Uani 1 1 d . U . . .
C015 C 0.054(4) -0.3494(15) -0.7968(5) 0.0301(13) Uani 1 1 d . . . . .
C016 C -0.787(4) -0.7026(15) -0.6683(5) 0.036(4) Uani 1 1 d . . . . .
H016 H -0.874253 -0.630002 -0.665861 0.043 Uiso 1 1 calc R U . . .
C017 C -0.428(4) -0.8922(15) -0.7344(4) 0.030(5) Uani 1 1 d . . . . .
H017 H -0.354797 -0.966770 -0.733335 0.037 Uiso 1 1 calc R U . . .
C018 C -0.225(4) -0.4078(15) -0.7086(5) 0.0321(9) Uani 1 1 d . . . . .
C019 C -0.764(4) -0.7730(15) -0.6407(4) 0.031(4) Uani 1 1 d . . . . .
C01A C -0.071(4) -0.3922(14) -0.7657(4) 0.032(5) Uani 1 1 d . . . . .
H01A H -0.155487 -0.465659 -0.766624 0.038 Uiso 1 1 calc R U . . .
C01B C -0.265(4) -0.9070(16) -0.7915(5) 0.0321(9) Uani 1 1 d . . . . .
C01C C -0.397(4) -0.8448(15) -0.7643(4) 0.0321(9) Uani 1 1 d . . . . .
O7 O -0.411(12) -0.790(4) -0.8897(10) 0.082(15) Uiso 0.43(4) 1 d . . P G 7
O8 O 0.201(16) -0.809(5) -0.9041(14) 0.07(2) Uiso 0.28(3) 1 d . . P H 8
O9 O -0.205(14) -1.299(4) -0.6070(12) 0.12(2) Uiso 0.49(4) 1 d . . P I 9
O10 O -0.09(2) -0.811(6) -0.8918(16) 0.11(3) Uiso 0.32(4) 1 d . . P J 10
O11 O 0.451(10) -1.302(3) -0.6101(9) 0.053(13) Uiso 0.36(3) 1 d . . P K 11
O12 O 0.319(19) -0.718(5) -0.8637(15) 0.09(2) Uiso 0.32(4) 1 d . . P L 12
O13 O -1.043(11) -1.191(4) -0.6315(11) 0.034(15) Uiso 0.27(3) 1 d . . P M 13
O14 O 0.165(10) -1.309(4) -0.5876(10) 0.012(12) Uiso 0.19(2) 1 d . . P N 14

loop_
_atom_site_aniso_label
_atom_site_aniso_U_11
_atom_site_aniso_U_22
_atom_site_aniso_U_33
_atom_site_aniso_U_23
_atom_site_aniso_U_13
_atom_site_aniso_U_12
C001 0.0330(13) 0.0270(13) 0.0360(13) -0.0002(14) -0.0030(10) 0.0002(13)
C22 0.030(2) 0.017(3) 0.039(3) -0.001(2) -0.007(2) -0.002(2)
C003 0.0330(13) 0.0270(13) 0.0360(13) -0.0002(14) -0.0030(10) 0.0002(13)
C27 0.030(6) 0.017(6) 0.039(6) 0.001(5) -0.011(5) 0.002(5)
N005 0.040(6) 0.033(5) 0.045(6) 0.001(5) 0.001(5) -0.001(5)
N006 0.063(10) 0.012(7) 0.056(10) 0.001(7) -0.012(8) 0.008(7)
N007 0.045(6) 0.035(7) 0.052(7) -0.004(6) 0.000(6) 0.000(5)
C24 0.042(9) 0.011(7) 0.038(8) 0.009(7) 0.005(7) -0.002(7)
N009 0.083(12) 0.023(8) 0.050(10) -0.015(8) -0.012(10) 0.002(9)
C00A 0.0330(13) 0.0270(13) 0.0360(13) -0.0002(14) -0.0030(10) 0.0002(13)
C26 0.033(2) 0.017(2) 0.040(2) -0.001(2) -0.007(2) 0.0018(19)
C21 0.030(2) 0.017(3) 0.039(3) -0.001(2) -0.007(2) -0.002(2)
C23 0.041(8) 0.008(7) 0.050(10) -0.009(6) -0.019(8) 0.008(6)
C20 0.030(2) 0.017(3) 0.039(3) -0.001(2) -0.007(2) -0.002(2)
C25 0.033(2) 0.017(2) 0.040(2) -0.001(2) -0.007(2) 0.0018(19)
N00G 0.056(10) 0.022(8) 0.064(11) -0.006(8) -0.007(9) -0.007(8)
C00H 0.031(6) 0.018(6) 0.041(6) -0.005(5) -0.011(5) -0.004(5)
N00I 0.041(6) 0.031(6) 0.049(6) 0.005(5) 0.001(5) 0.003(5)
C00J 0.033(2) 0.017(2) 0.040(2) -0.001(2) -0.007(2) 0.0018(19)
C00K 0.033(2) 0.017(2) 0.040(2) -0.001(2) -0.007(2) 0.0018(19)
C00L 0.0330(13) 0.0270(13) 0.0360(13) -0.0002(14) -0.0030(10) 0.0002(13)
C00M 0.030(2) 0.017(3) 0.039(3) -0.001(2) -0.007(2) -0.002(2)
C00N 0.030(2) 0.017(3) 0.039(3) -0.001(2) -0.007(2) -0.002(2)
C00O 0.037(7) 0.011(6) 0.037(7) 0.007(6) -0.005(6) -0.001(5)
N00P 0.049(6) 0.038(6) 0.046(6) 0.003(5) 0.002(5) 0.004(5)
C00Q 0.033(2) 0.017(2) 0.040(2) -0.001(2) -0.007(2) 0.0018(19)
C00R 0.033(2) 0.017(2) 0.040(2) -0.001(2) -0.007(2) 0.0018(19)
C00S 0.0330(13) 0.0270(13) 0.0360(13) -0.0002(14) -0.0030(10) 0.0002(13)
C00T 0.0330(13) 0.0270(13) 0.0360(13) -0.0002(14) -0.0030(10) 0.0002(13)
C00U 0.033(2) 0.017(2) 0.040(2) -0.001(2) -0.007(2) 0.0018(19)
C00V 0.033(2) 0.017(2) 0.040(2) -0.001(2) -0.007(2) 0.0018(19)
C00W 0.030(2) 0.017(3) 0.039(3) -0.001(2) -0.007(2) -0.002(2)
N00X 0.049(7) 0.045(7) 0.053(7) 0.002(6) 0.001(6) 0.000(6)
C00Y 0.0330(13) 0.0270(13) 0.0360(13) -0.0002(14) -0.0030(10) 0.0002(13)
C00Z 0.0330(13) 0.0270(13) 0.0360(13) -0.0002(14) -0.0030(10) 0.0002(13)
C010 0.033(2) 0.017(2) 0.040(2) -0.001(2) -0.007(2) 0.0018(19)
C011 0.033(2) 0.017(2) 0.040(2) -0.001(2) -0.007(2) 0.0018(19)
C012 0.033(2) 0.017(2) 0.040(2) -0.001(2) -0.007(2) 0.0018(19)
C013 0.027(7) 0.016(7) 0.044(8) -0.001(6) -0.012(6) -0.002(6)
C014 0.0330(13) 0.0270(13) 0.0360(13) -0.0002(14) -0.0030(10) 0.0002(13)
C015 0.033(2) 0.017(2) 0.040(2) -0.001(2) -0.007(2) 0.0018(19)
C016 0.032(8) 0.017(8) 0.057(11) -0.005(8) -0.011(8) 0.011(7)
C017 0.029(9) 0.021(12) 0.041(12) 0.001(10) -0.003(9) -0.004(9)
C018 0.0330(13) 0.0270(13) 0.0360(13) -0.0002(14) -0.0030(10) 0.0002(13)
C019 0.032(8) 0.016(8) 0.044(9) 0.002(7) -0.016(7) -0.006(7)
C01A 0.039(10) 0.017(11) 0.038(12) 0.004(10) -0.009(10) -0.005(9)
C01B 0.0330(13) 0.0270(13) 0.0360(13) -0.0002(14) -0.0030(10) 0.0002(13)
C01C 0.0330(13) 0.0270(13) 0.0360(13) -0.0002(14) -0.0030(10) 0.0002(13)

loop_
_atom_type_symbol
_atom_type_description
_atom_type_scat_dispersion_real
_atom_type_scat_dispersion_imag
_atom_type_scat_source
C C 0.0035 0.0022 'International Tables Vol C Tables 4.2.6.8 and 6.1.1.4'
H H 0.0000 0.0000 'International Tables Vol C Tables 4.2.6.8 and 6.1.1.4'
N N 0.0066 0.0044 'International Tables Vol C Tables 4.2.6.8 and 6.1.1.4'
O O 0.0117 0.0081 'International Tables Vol C Tables 4.2.6.8 and 6.1.1.4'

loop_
_geom_angle_atom_site_label_1
_geom_angle_atom_site_label_2
_geom_angle_atom_site_label_3
_geom_angle
_geom_angle_site_symmetry_1
_geom_angle_site_symmetry_3
C27 C001 C00A 125.9(17) . .
C27 C001 C00T 121.6(17) . .
C00T C001 C00A 112.5(16) . .
C20 C22 C00H 124.8(17) . .
C20 C22 C00M 117.7(17) . .
C00M C22 C00H 117.4(15) . .
N009 C003 C00Y 179(2) . .
C001 C27 H27 114.5 . .
C001 C27 C011 130.9(17) . .
C011 C27 H27 114.5 . .
C013 C24 H24 120.3 . .
C016 C24 H24 120.3 . .
C016 C24 C013 119.4(18) . .
N006 C00A C001 179(2) . .
C00Q C26 H26 119.9 . .
C00Q C26 C00V 120.2(18) . .
C00V C26 H26 119.9 . .
C20 C21 H21 119.8 . .
C00W C21 H21 119.8 . .
C00W C21 C20 120.4(17) . .
C00O C23 H23 118.6 . .
C00O C23 C013 122.9(17) . .
C013 C23 H23 118.6 . .
C22 C20 H20 119.7 . .
C21 C20 C22 120.7(18) . .
C21 C20 H20 119.7 . .
C00K C25 H25 120.2 . .
C00R C25 H25 120.2 . .
C00R C25 C00K 119.7(18) . .
C22 C00H H00H 114.8 . .
C00S C00H C22 130.4(17) . .
C00S C00H H00H 114.8 . .
C00K C00J H00J 119.4 . .
C00U C00J H00J 119.4 . .
C00U C00J C00K 121.3(17) . .
C25 C00K C00V 120.0(15) . .
C00J C00K C25 118.7(17) . .
C00J C00K C00V 121.3(15) . .
N007 C00L C00S 175(2) . .
C22 C00M H00M 118.9 . .
C00N C00M C22 122.2(17) . .
C00N C00M H00M 118.9 . .
C00M C00N H00N 120.6 . .
C00M C00N C00W 118.9(18) . .
C00W C00N H00N 120.6 . .
C23 C00O H00O 120.4 . .
C23 C00O C019 119.2(17) . .
C019 C00O H00O 120.4 . .
C26 C00Q H00Q 119.2 . .
C26 C00Q C011 121.6(17) . .
C011 C00Q H00Q 119.2 . .
C25 C00R H00R 118.6 . .
C25 C00R C015 122.7(18) . .
C015 C00R H00R 118.6 . .
C00H C00S C00L 119.6(17) . .
C00H C00S C00Z 126.0(17) . .
C00Z C00S C00L 114.4(16) . .
N00I C00T C001 178(2) . .
C00J C00U H00U 120.2 . .
C00J C00U C015 119.7(19) . .
C015 C00U H00U 120.2 . .
C26 C00V C00K 120.7(16) . .
C010 C00V C26 117.7(17) . .
C010 C00V C00K 121.5(15) . .
C21 C00W C00N 120.0(17) . .
C21 C00W C019 120.7(15) . .
C00N C00W C019 119.3(16) . .
C003 C00Y C018 114.3(18) . .
C01A C00Y C003 126.5(19) . .
C01A C00Y C018 119.1(17) . .
N005 C00Z C00S 178(2) . .
C00V C010 H010 119.2 . .
C012 C010 C00V 121.6(17) . .
C012 C010 H010 119.2 . .
C00Q C011 C27 116.1(16) . .
C00Q C011 C012 119.4(17) . .
C012 C011 C27 124.5(17) . .
C010 C012 C011 119.5(18) . .
C010 C012 H012 120.2 . .
C011 C012 H012 120.2 . .
C24 C013 C017 123.6(18) . .
C23 C013 C24 117.8(18) . .
C23 C013 C017 118.5(16) . .
N00P C014 C01C 179(2) . .
C00R C015 C00U 117.8(19) . .
C00R C015 C01A 118.8(16) . .
C00U C015 C01A 123.3(17) . .
C24 C016 H016 119.0 . .
C24 C016 C019 122.0(17) . .
C019 C016 H016 119.0 . .
C013 C017 H017 113.9 . .
C01C C017 C013 132.2(18) . .
C01C C017 H017 113.9 . .
N00X C018 C00Y 178(2) . .
C00O C019 C00W 119.8(15) . .
C016 C019 C00O 118.6(18) . .
C016 C019 C00W 121.6(16) . .
C00Y C01A C015 130.9(18) . .
C00Y C01A H01A 114.5 . .
C015 C01A H01A 114.5 . .
N00G C01B C01C 180(2) . .
C014 C01C C01B 114.4(18) . .
C017 C01C C014 124.3(19) . .
C017 C01C C01B 121.2(17) . .

loop_
_geom_bond_atom_site_label_1
_geom_bond_atom_site_label_2
_geom_bond_distance
_geom_bond_site_symmetry_2
C001 C27 1.38(2) .
C001 C00A 1.45(2) .
C001 C00T 1.44(2) .
C22 C20 1.40(2) .
C22 C00H 1.47(2) .
C22 C00M 1.42(2) .
C003 N009 1.17(2) .
C003 C00Y 1.42(2) .
C27 H27 0.9300 .
C27 C011 1.45(2) .
N005 C00Z 1.16(2) .
N006 C00A 1.15(2) .
N007 C00L 1.15(2) .
C24 H24 0.9300 .
C24 C013 1.42(2) .
C24 C016 1.38(2) .
C26 H26 0.9300 .
C26 C00Q 1.38(2) .
C26 C00V 1.42(2) .
C21 H21 0.9300 .
C21 C20 1.40(2) .
C21 C00W 1.39(2) .
C23 H23 0.9300 .
C23 C00O 1.38(2) .
C23 C013 1.39(2) .
C20 H20 0.9300 .
C25 H25 0.9300 .
C25 C00K 1.42(2) .
C25 C00R 1.37(2) .
N00G C01B 1.16(2) .
C00H H00H 0.9300 .
C00H C00S 1.35(2) .
N00I C00T 1.15(2) .
C00J H00J 0.9300 .
C00J C00K 1.40(2) .
C00J C00U 1.38(2) .
C00K C00V 1.48(2) .
C00L C00S 1.45(2) .
C00M H00M 0.9300 .
C00M C00N 1.38(2) .
C00N H00N 0.9300 .
C00N C00W 1.41(2) .
C00O H00O 0.9300 .
C00O C019 1.41(2) .
N00P C014 1.18(2) .
C00Q H00Q 0.9300 .
C00Q C011 1.38(2) .
C00R H00R 0.9300 .
C00R C015 1.38(2) .
C00S C00Z 1.43(2) .
C00U H00U 0.9300 .
C00U C015 1.44(2) .
C00V C010 1.42(2) .
C00W C019 1.49(2) .
N00X C018 1.16(2) .
C00Y C018 1.46(2) .
C00Y C01A 1.34(2) .
C010 H010 0.9300 .
C010 C012 1.38(2) .
C011 C012 1.42(2) .
C012 H012 0.9300 .
C013 C017 1.46(2) .
C014 C01C 1.42(2) .
C015 C01A 1.45(2) .
C016 H016 0.9300 .
C016 C019 1.39(2) .
C017 H017 0.9300 .
C017 C01C 1.34(2) .
C01A H01A 0.9300 .
C01B C01C 1.43(2) .

loop_
_geom_torsion_atom_site_label_1
_geom_torsion_atom_site_label_2
_geom_torsion_atom_site_label_3
_geom_torsion_atom_site_label_4
_geom_torsion
_geom_torsion_site_symmetry_1
_geom_torsion_site_symmetry_2
_geom_torsion_site_symmetry_3
_geom_torsion_site_symmetry_4
C001 C27 C011 C00Q 172.6(17) . . . .
C001 C27 C011 C012 -5(3) . . . .
C22 C00H C00S C00L -175.2(17) . . . .
C22 C00H C00S C00Z 2(3) . . . .
C22 C00M C00N C00W -3(2) . . . .
C003 C00Y C01A C015 3(3) . . . .
C27 C011 C012 C010 177.9(15) . . . .
C24 C013 C017 C01C 1(3) . . . .
C24 C016 C019 C00O -3(3) . . . .
C24 C016 C019 C00W 178.0(16) . . . .
C00A C001 C27 C011 2(3) . . . .
C26 C00Q C011 C27 -178.1(16) . . . .
C26 C00Q C011 C012 0(3) . . . .
C26 C00V C010 C012 -2(2) . . . .
C21 C00W C019 C00O -29(2) . . . .
C21 C00W C019 C016 150.4(16) . . . .
C23 C00O C019 C00W -177.1(15) . . . .
C23 C00O C019 C016 4(2) . . . .
C23 C013 C017 C01C -177.1(17) . . . .
C20 C22 C00H C00S -5(3) . . . .
C20 C22 C00M C00N 3(2) . . . .
C20 C21 C00W C00N 1(2) . . . .
C20 C21 C00W C019 179.5(14) . . . .
C25 C00K C00V C26 150.4(16) . . . .
C25 C00K C00V C010 -30(2) . . . .
C25 C00R C015 C00U 1(3) . . . .
C25 C00R C015 C01A 178.9(15) . . . .
C00H C22 C20 C21 179.7(15) . . . .
C00H C22 C00M C00N -178.0(15) . . . .
C00J C00K C00V C26 -30(3) . . . .
C00J C00K C00V C010 149.8(16) . . . .
C00J C00U C015 C00R 1(2) . . . .
C00J C00U C015 C01A -176.7(16) . . . .
C00K C25 C00R C015 -3(3) . . . .
C00K C00J C00U C015 -1(3) . . . .
C00K C00V C010 C012 178.5(15) . . . .
C00M C22 C20 C21 -2(2) . . . .
C00M C22 C00H C00S 176.2(17) . . . .
C00M C00N C00W C21 0(2) . . . .
C00M C00N C00W C019 -177.9(15) . . . .
C00N C00W C019 C00O 149.4(15) . . . .
C00N C00W C019 C016 -31(2) . . . .
C00O C23 C013 C24 1(3) . . . .
C00O C23 C013 C017 178.8(15) . . . .
C00Q C26 C00V C00K -178.5(16) . . . .
C00Q C26 C00V C010 2(2) . . . .
C00Q C011 C012 C010 0(2) . . . .
C00R C25 C00K C00J 3(2) . . . .
C00R C25 C00K C00V -177.4(15) . . . .
C00R C015 C01A C00Y -179.2(18) . . . .
C00T C001 C27 C011 -175.5(18) . . . .
C00U C00J C00K C25 -1(3) . . . .
C00U C00J C00K C00V 179.4(15) . . . .
C00U C015 C01A C00Y -2(3) . . . .
C00V C26 C00Q C011 -1(3) . . . .
C00V C010 C012 C011 1(2) . . . .
C00W C21 C20 C22 -1(2) . . . .
C013 C24 C016 C019 1(3) . . . .
C013 C23 C00O C019 -3(3) . . . .
C013 C017 C01C C014 -1(3) . . . .
C013 C017 C01C C01B -179.5(17) . . . .
C016 C24 C013 C23 0(2) . . . .
C016 C24 C013 C017 -177.7(16) . . . .
C018 C00Y C01A C015 180.0(17) . . . .

loop_
_twin_individual_id
_twin_individual_mass_fraction_refined
_oxdiff_twin_reflns_isolated
_oxdiff_twin_reflns_overlapped
_twin_individual_twin_lattice_type
_twin_individual_twin_matrix_11
_twin_individual_twin_matrix_12
_twin_individual_twin_matrix_13
_twin_individual_twin_matrix_21
_twin_individual_twin_matrix_22
_twin_individual_twin_matrix_23
_twin_individual_twin_matrix_31
_twin_individual_twin_matrix_32
_twin_individual_twin_matrix_33
1 0.643(6) 6966 11126 ref 1.0000 0.0000 0.0000 0.0000 1.0000 0.0000 0.0000 0.0000 1.0000
2 0.357(6) 0 11126 nmt 0.9980 -0.0002 0.0002 0.0003 -1.0003 0.0004 -0.8233 -0.0033 -0.9990
